data_4305831
loop_
_publ_author_name
'Sucharita Basak'
'Kajal Krishna Rajak'

_publ_section_title
;
Synthesis, Structure, and Spectroscopic Properties of Chiral Oxorhenium(V)
Complexes Incorporating Polydentate Ligands Derived froml-Amino Acids: A
Density Functional Theory/Time-Dependent Density Functional Theory
Investigation
;
_journal_name_full 'Inorganic Chemistry'
_journal_page_first 8813
_journal_page_last 8822
_journal_paper_doi 10.1021/ic800764n
_journal_volume 47
_journal_year 2008
_chemical_formula_sum 'C19 H21 Cl N3 O6 Re'
_chemical_formula_weight 609.04
_chemical_name_systematic
; 
 ? 
;
_space_group_IT_number 19
_symmetry_cell_setting orthorhombic
_symmetry_space_group_name_Hall 'P 2ac 2ab'
_symmetry_space_group_name_H-M 'P 21 21 21'
_atom_sites_solution_hydrogens geom
_atom_sites_solution_primary direct
_atom_sites_solution_secondary difmap
_audit_creation_method SHELXL-97
_cell_angle_alpha 90.000(5)
_cell_angle_beta 90.000(5)
_cell_angle_gamma 90.000(5)
_cell_formula_units_Z 4
_cell_length_a 6.407(5)
_cell_length_b 14.418(5)
_cell_length_c 26.265(5)
_cell_measurement_temperature 293(2)
_cell_measurement_theta_max 25.99
_cell_measurement_theta_min 1.55
_cell_volume 2426(2)
_computing_structure_refinement 'SHELXL-97 (Sheldrick, 1997)'
_computing_structure_solution 'SHELXS-97 (Sheldrick, 1990)'
_diffrn_ambient_temperature 293(2)
_diffrn_measured_fraction_theta_full 0.995
_diffrn_measured_fraction_theta_max 0.995
_diffrn_radiation_monochromator graphite
_diffrn_radiation_source 'fine-focus sealed tube'
_diffrn_radiation_type MoK\a
_diffrn_radiation_wavelength 0.71073
_diffrn_reflns_av_R_equivalents 0.0450
_diffrn_reflns_av_sigmaI/netI 0.0587
_diffrn_reflns_limit_h_max 7
_diffrn_reflns_limit_h_min -7
_diffrn_reflns_limit_k_max 17
_diffrn_reflns_limit_k_min -17
_diffrn_reflns_limit_l_max 29
_diffrn_reflns_limit_l_min -32
_diffrn_reflns_number 13562
_diffrn_reflns_theta_full 25.99
_diffrn_reflns_theta_max 25.99
_diffrn_reflns_theta_min 1.55
_exptl_absorpt_coefficient_mu 5.154
_exptl_absorpt_correction_T_max 0.3850
_exptl_absorpt_correction_T_min 0.3210
_exptl_absorpt_correction_type multi-scan
_exptl_absorpt_process_details (SADABS,Sheldrik-1997)
_exptl_crystal_colour green
_exptl_crystal_density_diffrn 1.667
_exptl_crystal_density_method 'not measured'
_exptl_crystal_description Needle
_exptl_crystal_F_000 1184
_exptl_crystal_size_max 0.25
_exptl_crystal_size_mid 0.20
_exptl_crystal_size_min 0.20
_refine_diff_density_max 2.439
_refine_diff_density_min -1.962
_refine_diff_density_rms 0.210
_refine_ls_abs_structure_details 'Flack H D (1983), Acta Cryst. A39, 876-881'
_refine_ls_abs_structure_Flack 0.07(2)
_refine_ls_extinction_method none
_refine_ls_goodness_of_fit_ref 1.095
_refine_ls_matrix_type full
_refine_ls_number_parameters 271
_refine_ls_number_reflns 4724
_refine_ls_number_restraints 0
_refine_ls_restrained_S_all 1.095
_refine_ls_R_factor_all 0.0580
_refine_ls_R_factor_gt 0.0513
_refine_ls_shift/su_max 0.002
_refine_ls_shift/su_mean 0.000
_refine_ls_structure_factor_coef Fsqd
_refine_ls_weighting_details 'calc w=1/[\s^2^(Fo^2^)+(0.0756P)^2^+2.6180P] where P=(Fo^2^+2Fc^2^)/3'
_refine_ls_weighting_scheme calc
_refine_ls_wR_factor_gt 0.1298
_refine_ls_wR_factor_ref 0.1333
_reflns_number_gt 4261
_reflns_number_total 4724
_reflns_threshold_expression >2sigma(I)
_cod_data_source_file ic800764n_si_001_3.cif
_cod_data_source_block '[ReVO(LB2)Cl][ic-2008-00764n]'
_cod_depositor_comments
;
The following automatic conversions were performed:
'_symmetry_cell_setting' value 'Orthorhombic' changed to 'orthorhombic'
according to '/home/saulius/struct/CIF-dictionaries/cif_core.dic'
dictionary named 'cif_core.dic' version 2.4.1 from 2010-06-29.

Automatic conversion script
Id: cif_fix_enum 1527 2010-12-29 10:47:43Z saulius 
;
_cod_database_code 4305831

loop_
_symmetry_equiv_pos_as_xyz
'x, y, z'
'-x+1/2, -y, z+1/2'
'x+1/2, -y+1/2, -z'
'-x, y+1/2, -z+1/2'

loop_
_atom_site_label
_atom_site_type_symbol
_atom_site_fract_x
_atom_site_fract_y
_atom_site_fract_z
_atom_site_U_iso_or_equiv
_atom_site_adp_type
_atom_site_occupancy
_atom_site_symmetry_multiplicity
_atom_site_calc_flag
_atom_site_refinement_flags
_atom_site_disorder_assembly
_atom_site_disorder_group
C2 C 0.4766(17) 0.0876(9) 0.8913(4) 0.045(2) Uani 1 1 d . . .
H2A H 0.4801 0.0214 0.8997 0.054 Uiso 1 1 calc R . .
C1 C 0.246(2) 0.1112(8) 0.8849(5) 0.052(3) Uani 1 1 d . . .
C3 C 0.7166(18) 0.0110(8) 0.8322(5) 0.047(3) Uani 1 1 d . . .
H3A H 0.8069 0.0202 0.8030 0.057 Uiso 1 1 calc R . .
H3B H 0.8038 0.0018 0.8620 0.057 Uiso 1 1 calc R . .
C4 C 0.589(2) -0.0682(7) 0.8244(4) 0.048(3) Uani 1 1 d . . .
C5 C 0.629(3) -0.1561(8) 0.8402(5) 0.066(4) Uani 1 1 d . . .
H5 H 0.7512 -0.1661 0.8584 0.079 Uiso 1 1 calc R . .
C6 C 0.509(3) -0.2279(10) 0.8318(7) 0.081(5) Uani 1 1 d . . .
H6 H 0.5481 -0.2867 0.8427 0.097 Uiso 1 1 calc R . .
C7 C 0.319(3) -0.2146(8) 0.8060(7) 0.078(5) Uani 1 1 d . . .
H7 H 0.2290 -0.2641 0.7999 0.094 Uiso 1 1 calc R . .
C8 C 0.270(2) -0.1268(10) 0.7899(5) 0.062(4) Uani 1 1 d . . .
H8 H 0.1429 -0.1165 0.7736 0.075 Uiso 1 1 calc R . .
C9 C 0.6975(16) 0.1844(7) 0.8316(5) 0.044(3) Uani 1 1 d . . .
H9A H 0.7658 0.1817 0.7987 0.052 Uiso 1 1 calc R . .
H9B H 0.8055 0.1893 0.8573 0.052 Uiso 1 1 calc R . .
C10 C 0.5630(17) 0.2718(7) 0.8336(5) 0.044(2) Uani 1 1 d . . .
C11 C 0.375(2) 0.2820(8) 0.8066(4) 0.048(3) Uani 1 1 d . . .
C12 C 0.264(2) 0.3658(9) 0.8110(5) 0.054(3) Uani 1 1 d . . .
H12 H 0.1388 0.3718 0.7936 0.064 Uiso 1 1 calc R . .
C13 C 0.332(3) 0.4380(9) 0.8395(6) 0.077(4) Uani 1 1 d . . .
H13 H 0.2560 0.4928 0.8416 0.093 Uiso 1 1 calc R . .
C14 C 0.524(3) 0.4268(9) 0.8663(5) 0.065(4) Uani 1 1 d . . .
C15 C 0.632(2) 0.3441(8) 0.8633(5) 0.053(3) Uani 1 1 d . . .
H15 H 0.7553 0.3372 0.8817 0.064 Uiso 1 1 calc R . .
C16 C 0.584(2) 0.1358(9) 0.9354(4) 0.052(3) Uani 1 1 d . . .
H16A H 0.7318 0.1395 0.9280 0.063 Uiso 1 1 calc R . .
H16B H 0.5312 0.1988 0.9374 0.063 Uiso 1 1 calc R . .
C17 C 0.557(2) 0.0912(13) 0.9866(5) 0.076(4) Uani 1 1 d . . .
H17 H 0.4081 0.0797 0.9918 0.091 Uiso 1 1 calc R . .
C18 C 0.673(4) -0.0048(13) 0.9881(7) 0.117(8) Uani 1 1 d . . .
H18A H 0.6201 -0.0438 0.9614 0.176 Uiso 1 1 calc R . .
H18B H 0.6486 -0.0340 1.0205 0.176 Uiso 1 1 calc R . .
H18C H 0.8197 0.0046 0.9834 0.176 Uiso 1 1 calc R . .
C19 C 0.631(4) 0.1530(14) 1.0287(6) 0.113(7) Uani 1 1 d . . .
H19A H 0.6102 0.1225 1.0608 0.170 Uiso 1 1 calc R . .
H19B H 0.5527 0.2098 1.0282 0.170 Uiso 1 1 calc R . .
H19C H 0.7763 0.1663 1.0242 0.170 Uiso 1 1 calc R . .
N2 N 0.4025(17) -0.0546(7) 0.7974(4) 0.053(3) Uani 1 1 d . . .
N1 N 0.5806(12) 0.0955(8) 0.8398(3) 0.0384(19) Uani 1 1 d . . .
N3 N 0.607(4) 0.5033(9) 0.8974(6) 0.108(6) Uani 1 1 d . . .
O1 O 0.1744(10) 0.0909(7) 0.8392(3) 0.0436(17) Uani 1 1 d . . .
O2 O 0.1344(16) 0.1358(9) 0.9194(4) 0.085(3) Uani 1 1 d . . .
O3 O 0.5581(11) 0.0831(7) 0.7367(3) 0.0469(17) Uani 1 1 d . . .
O4 O 0.2933(13) 0.2211(5) 0.7743(3) 0.0527(19) Uani 1 1 d . . .
O5 O 0.776(4) 0.4922(11) 0.9187(8) 0.177(10) Uani 1 1 d . . .
O6 O 0.503(3) 0.5744(8) 0.8991(5) 0.107(5) Uani 1 1 d . . .
Cl1 Cl 0.0699(5) 0.0683(3) 0.72387(14) 0.0659(9) Uani 1 1 d . . .
Re1 Re 0.35828(6) 0.08606(3) 0.777687(16) 0.04020(14) Uani 1 1 d . . .

loop_
_atom_site_aniso_label
_atom_site_aniso_U_11
_atom_site_aniso_U_22
_atom_site_aniso_U_33
_atom_site_aniso_U_23
_atom_site_aniso_U_13
_atom_site_aniso_U_12
C2 0.053(6) 0.033(5) 0.050(6) -0.006(5) 0.005(5) -0.014(6)
C1 0.053(7) 0.056(8) 0.047(7) -0.005(5) 0.013(6) 0.002(5)
C3 0.034(6) 0.050(7) 0.058(7) 0.001(6) -0.001(5) 0.006(5)
C4 0.055(7) 0.026(5) 0.063(7) 0.000(4) 0.015(6) 0.009(5)
C5 0.084(10) 0.032(6) 0.082(9) -0.009(6) 0.000(9) 0.013(7)
C6 0.111(14) 0.038(7) 0.094(11) -0.001(7) 0.017(11) 0.008(8)
C7 0.106(14) 0.014(5) 0.114(12) -0.011(6) 0.000(11) -0.010(6)
C8 0.049(8) 0.063(8) 0.075(10) -0.014(7) 0.011(7) -0.005(6)
C9 0.029(6) 0.045(6) 0.056(6) -0.011(5) 0.002(5) -0.003(4)
C10 0.034(5) 0.036(5) 0.062(7) 0.008(5) 0.002(5) 0.021(4)
C11 0.040(6) 0.053(6) 0.051(6) 0.002(5) 0.010(6) 0.001(6)
C12 0.048(7) 0.048(7) 0.065(8) 0.020(6) -0.002(6) 0.002(6)
C13 0.102(13) 0.044(7) 0.086(10) 0.018(6) -0.002(10) 0.015(7)
C14 0.081(10) 0.041(7) 0.072(8) 0.007(6) -0.012(7) 0.002(7)
C15 0.053(7) 0.042(6) 0.064(7) 0.002(5) -0.008(7) -0.006(6)
C16 0.041(7) 0.069(8) 0.046(6) 0.000(5) -0.004(5) -0.002(6)
C17 0.067(8) 0.108(11) 0.052(7) 0.010(8) -0.007(6) -0.003(10)
C18 0.18(2) 0.087(12) 0.087(12) 0.026(9) -0.004(14) 0.029(15)
C19 0.15(2) 0.122(15) 0.063(9) -0.011(9) -0.028(13) -0.022(16)
N2 0.041(6) 0.053(6) 0.064(6) -0.009(4) 0.009(5) -0.001(4)
N1 0.018(4) 0.046(5) 0.051(5) 0.000(5) -0.005(3) 0.000(4)
N3 0.19(2) 0.055(8) 0.081(10) -0.002(7) -0.023(12) -0.001(11)
O1 0.015(3) 0.060(4) 0.057(4) -0.011(4) 0.002(3) -0.001(4)
O2 0.050(5) 0.143(9) 0.061(5) -0.031(6) 0.008(5) 0.020(6)
O3 0.029(4) 0.054(4) 0.058(5) -0.002(4) 0.007(3) 0.006(4)
O4 0.046(4) 0.045(4) 0.068(5) -0.003(4) -0.010(4) 0.011(3)
O5 0.26(2) 0.089(10) 0.185(16) -0.033(10) -0.148(19) 0.020(12)
O6 0.170(14) 0.050(7) 0.101(8) -0.006(6) -0.012(9) 0.019(8)
Cl1 0.0420(14) 0.096(3) 0.0602(17) -0.0109(19) -0.0130(15) -0.0064(16)
Re1 0.02613(19) 0.0466(2) 0.0478(2) -0.0043(2) -0.00124(19) -0.00138(18)

loop_
_atom_type_symbol
_atom_type_description
_atom_type_scat_dispersion_real
_atom_type_scat_dispersion_imag
_atom_type_scat_source
C C 0.0033 0.0016 'International Tables Vol C Tables 4.2.6.8 and 6.1.1.4'
H H 0.0000 0.0000 'International Tables Vol C Tables 4.2.6.8 and 6.1.1.4'
N N 0.0061 0.0033 'International Tables Vol C Tables 4.2.6.8 and 6.1.1.4'
O O 0.0106 0.0060 'International Tables Vol C Tables 4.2.6.8 and 6.1.1.4'
Cl Cl 0.1484 0.1585 'International Tables Vol C Tables 4.2.6.8 and 6.1.1.4'
Re Re -1.0185 7.2310 'International Tables Vol C Tables 4.2.6.8 and 6.1.1.4'

loop_
_geom_angle_atom_site_label_1
_geom_angle_atom_site_label_2
_geom_angle_atom_site_label_3
_geom_angle
_geom_angle_site_symmetry_1
_geom_angle_site_symmetry_3
_geom_angle_publ_flag
N1 C2 C16 116.8(9) . . ?
N1 C2 C1 108.0(9) . . ?
C16 C2 C1 114.9(10) . . ?
O2 C1 O1 122.8(12) . . ?
O2 C1 C2 123.8(12) . . ?
O1 C1 C2 112.9(10) . . ?
C4 C3 N1 109.5(9) . . ?
C5 C4 N2 116.5(12) . . ?
C5 C4 C3 126.6(13) . . ?
N2 C4 C3 116.9(9) . . ?
C6 C5 C4 125.1(16) . . ?
C5 C6 C7 118.9(14) . . ?
C8 C7 C6 118.2(13) . . ?
N2 C8 C7 121.3(14) . . ?
N1 C9 C10 114.8(9) . . ?
C15 C10 C11 119.0(10) . . ?
C15 C10 C9 117.5(11) . . ?
C11 C10 C9 123.5(10) . . ?
O4 C11 C10 126.3(10) . . ?
O4 C11 C12 114.9(12) . . ?
C10 C11 C12 118.7(11) . . ?
C13 C12 C11 123.0(13) . . ?
C12 C13 C14 117.5(13) . . ?
C15 C14 C13 120.1(13) . . ?
C15 C14 N3 119.9(15) . . ?
C13 C14 N3 120.0(14) . . ?
C10 C15 C14 121.6(13) . . ?
C17 C16 C2 116.0(11) . . ?
C19 C17 C16 111.9(15) . . ?
C19 C17 C18 111.0(16) . . ?
C16 C17 C18 110.3(13) . . ?
C8 N2 C4 119.9(11) . . ?
C8 N2 Re1 128.1(10) . . ?
C4 N2 Re1 111.9(7) . . ?
C9 N1 C3 112.5(8) . . ?
C9 N1 C2 114.3(9) . . ?
C3 N1 C2 108.1(9) . . ?
C9 N1 Re1 105.9(7) . . ?
C3 N1 Re1 103.3(7) . . ?
C2 N1 Re1 112.3(6) . . ?
O6 N3 O5 124.7(17) . . ?
O6 N3 C14 117.1(19) . . ?
O5 N3 C14 118.2(16) . . ?
C1 O1 Re1 122.5(7) . . ?
C11 O4 Re1 122.3(7) . . ?
O3 Re1 O4 99.0(4) . . ?
O3 Re1 O1 166.2(3) . . ?
O4 Re1 O1 83.1(4) . . ?
O3 Re1 N2 91.7(4) . . ?
O4 Re1 N2 167.7(4) . . ?
O1 Re1 N2 85.1(4) . . ?
O3 Re1 N1 89.0(3) . . ?
O4 Re1 N1 96.3(4) . . ?
O1 Re1 N1 77.1(3) . . ?
N2 Re1 N1 77.8(4) . . ?
O3 Re1 Cl1 102.3(3) . . ?
O4 Re1 Cl1 85.1(3) . . ?
O1 Re1 Cl1 91.5(2) . . ?
N2 Re1 Cl1 98.6(3) . . ?
N1 Re1 Cl1 168.3(2) . . ?

loop_
_geom_bond_atom_site_label_1
_geom_bond_atom_site_label_2
_geom_bond_distance
_geom_bond_site_symmetry_2
_geom_bond_publ_flag
C2 N1 1.514(13) . ?
C2 C16 1.516(16) . ?
C2 C1 1.525(17) . ?
C1 O2 1.208(14) . ?
C1 O1 1.317(14) . ?
C3 C4 1.421(16) . ?
C3 N1 1.510(15) . ?
C4 C5 1.359(16) . ?
C4 N2 1.401(17) . ?
C5 C6 1.31(2) . ?
C6 C7 1.40(2) . ?
C7 C8 1.371(19) . ?
C8 N2 1.360(17) . ?
C9 N1 1.500(15) . ?
C9 C10 1.528(14) . ?
C10 C15 1.375(17) . ?
C10 C11 1.404(17) . ?
C11 O4 1.329(14) . ?
C11 C12 1.406(17) . ?
C12 C13 1.35(2) . ?
C13 C14 1.43(2) . ?
C14 C15 1.382(18) . ?
C14 N3 1.47(2) . ?
C16 C17 1.500(18) . ?
C17 C19 1.50(2) . ?
C17 C18 1.57(2) . ?
N2 Re1 2.111(10) . ?
N1 Re1 2.169(8) . ?
N3 O6 1.22(2) . ?
N3 O5 1.23(3) . ?
O1 Re1 2.001(7) . ?
O3 Re1 1.674(7) . ?
O4 Re1 1.993(7) . ?
Cl1 Re1 2.341(3) . ?
